data_2213649
loop_
_publ_author_name
'Yuan-Jing Li'

_publ_section_title
;<i>catena</i>-Poly[[[bis(2-methyl-1<i>H</i>-imidazole-\k<i>N</i>^3^)cadmium(II)]-\m-cyclohexane-1,4-dicarboxylato]
 dihydrate]
;
_journal_coeditor_code AT2287
_journal_issue 6
_journal_name_full 'Acta Crystallographica Section E'
_journal_page_first m1654
_journal_page_last m1655
_journal_paper_doi 10.1107/S1600536807022416
_journal_volume 63
_journal_year 2007
_chemical_formula_iupac '[Cd (C8 H10 O2) (C4 H6 N2)2], 2H2 O'
_chemical_formula_moiety 'C16 H22 Cd N4 O4, 2(H2 O)'
_chemical_formula_sum 'C16 H26 Cd N4 O6'
_chemical_formula_weight 482.81
_chemical_name_systematic
;
<i>catena</i>-Poly[[[bis(2-methyl-1<i>H</i>-imidazole-\kN^3^)cadmium(II)]-\m-
cyclohexane-1,4-dicarboxylato] dihydrate]
;
_space_group_IT_number 61
_symmetry_cell_setting orthorhombic
_symmetry_space_group_name_Hall '-P 2ac 2ab'
_symmetry_space_group_name_H-M 'P b c a'
_atom_sites_solution_hydrogens geom
_atom_sites_solution_primary direct
_atom_sites_solution_secondary difmap
_audit_creation_method SHELXL-97
_cell_angle_alpha 90.00
_cell_angle_beta 90.00
_cell_angle_gamma 90.00
_cell_formula_units_Z 16
_cell_length_a 17.593(4)
_cell_length_b 16.005(3)
_cell_length_c 30.446(6)
_cell_measurement_reflns_used 51297
_cell_measurement_temperature 292(2)
_cell_measurement_theta_max 27.47
_cell_measurement_theta_min 3.21
_cell_volume 8573(3)
_computing_cell_refinement PROCESS-AUTO
_computing_data_collection 'PROCESS-AUTO (Rigaku, 1998)'
_computing_data_reduction PROCESS-AUTO
_computing_molecular_graphics 'SHELXTL-Plus (Sheldrick, 1990)'
_computing_publication_material SHELXL97
_computing_structure_refinement 'SHELXL97 (Sheldrick, 1997)'
_computing_structure_solution 'SHELXS97 (Sheldrick, 1997)'
_diffrn_ambient_temperature 292(2)
_diffrn_detector_area_resol_mean 10.0
_diffrn_measured_fraction_theta_full 0.996
_diffrn_measured_fraction_theta_max 0.992
_diffrn_measurement_device_type 'Rigaku R-AXIS RAPID'
_diffrn_measurement_method \w
_diffrn_radiation_monochromator graphite
_diffrn_radiation_source 'rotating anode'
_diffrn_radiation_type MoK\a
_diffrn_radiation_wavelength 0.71073
_diffrn_reflns_av_R_equivalents 0.0741
_diffrn_reflns_av_sigmaI/netI 0.0451
_diffrn_reflns_limit_h_max 22
_diffrn_reflns_limit_h_min -22
_diffrn_reflns_limit_k_max 20
_diffrn_reflns_limit_k_min -20
_diffrn_reflns_limit_l_max 38
_diffrn_reflns_limit_l_min -39
_diffrn_reflns_number 71497
_diffrn_reflns_theta_full 25.00
_diffrn_reflns_theta_max 27.47
_diffrn_reflns_theta_min 3.18
_diffrn_standards_decay_% 0
_diffrn_standards_number 0
_exptl_absorpt_coefficient_mu 1.055
_exptl_absorpt_correction_T_max 0.742
_exptl_absorpt_correction_T_min 0.698
_exptl_absorpt_correction_type multi-scan
_exptl_absorpt_process_details '(ABSCOR; Higashi, 1995)'
_exptl_crystal_colour colourless
_exptl_crystal_density_diffrn 1.496
_exptl_crystal_density_method 'not measured'
_exptl_crystal_description block
_exptl_crystal_F_000 3936
_exptl_crystal_size_max 0.33
_exptl_crystal_size_mid 0.31
_exptl_crystal_size_min 0.28
_refine_diff_density_max 1.407
_refine_diff_density_min -1.006
_refine_ls_extinction_method none
_refine_ls_goodness_of_fit_ref 1.010
_refine_ls_hydrogen_treatment mixed
_refine_ls_matrix_type full
_refine_ls_number_parameters 515
_refine_ls_number_reflns 9751
_refine_ls_number_restraints 24
_refine_ls_restrained_S_all 1.021
_refine_ls_R_factor_all 0.0835
_refine_ls_R_factor_gt 0.0538
_refine_ls_shift/su_max 0.002
_refine_ls_shift/su_mean 0.000
_refine_ls_structure_factor_coef Fsqd
_refine_ls_weighting_details 'w=1/[\s^2^(Fo^2^)+(0.0421P)^2^+26.2686P] where P=(Fo^2^+2Fc^2^)/3'
_refine_ls_weighting_scheme calc
_refine_ls_wR_factor_gt 0.1152
_refine_ls_wR_factor_ref 0.1273
_reflns_number_gt 6833
_reflns_number_total 9751
_reflns_threshold_expression I>2\s(I)
_cod_data_source_file at2287.cif
_cod_data_source_block I
_cod_database_code 2213649
_cod_database_fobs_code 2213649

loop_
_symmetry_equiv_pos_as_xyz
'x, y, z'
'-x+1/2, -y, z+1/2'
'x+1/2, -y+1/2, -z'
'-x, y+1/2, -z+1/2'
'-x, -y, -z'
'x-1/2, y, -z-1/2'
'-x-1/2, y-1/2, z'
'x, -y-1/2, z-1/2'

loop_
_atom_site_type_symbol
_atom_site_label
_atom_site_fract_x
_atom_site_fract_y
_atom_site_fract_z
_atom_site_U_iso_or_equiv
_atom_site_adp_type
_atom_site_calc_flag
_atom_site_refinement_flags
_atom_site_occupancy
C C1 0.3487(4) 0.0299(4) 0.8365(2) 0.0655(16) Uani d . 1
C C2 0.3969(4) 0.0552(5) 0.8728(2) 0.084(2) Uani d . 1
H H2A 0.4082 0.0075 0.8908 0.125 Uiso calc R 1
H H2B 0.3710 0.0966 0.8900 0.125 Uiso calc R 1
H H2C 0.4433 0.0783 0.8615 0.125 Uiso calc R 1
C C3 0.2583(6) -0.0328(6) 0.8009(3) 0.117(4) Uani d . 1
H H3 0.2163 -0.0658 0.7943 0.140 Uiso calc R 1
C C4 0.2962(5) 0.0120(5) 0.7727(2) 0.093(3) Uani d . 1
H H4 0.2862 0.0165 0.7428 0.111 Uiso calc R 1
C C5 0.4929(5) -0.0180(4) 0.6884(2) 0.086(2) Uani d . 1
H H5 0.4682 0.0088 0.6654 0.104 Uiso calc R 1
C C6 0.5290(5) -0.0929(5) 0.6857(2) 0.091(3) Uani d . 1
H H6 0.5335 -0.1268 0.6610 0.109 Uiso calc R 1
C C7 0.5378(3) -0.0443(4) 0.75212(19) 0.0567(14) Uani d . 1
C C8 0.5594(5) -0.0398(6) 0.7991(2) 0.114(3) Uani d . 1
H H8A 0.5626 -0.0953 0.8110 0.171 Uiso calc R 1
H H8B 0.5218 -0.0085 0.8150 0.171 Uiso calc R 1
H H8C 0.6079 -0.0128 0.8018 0.171 Uiso calc R 1
C C9 0.3491(3) 0.2185(3) 0.70464(16) 0.0418(11) Uani d . 1
C C10 0.3014(3) 0.2702(3) 0.67294(15) 0.0425(11) Uani d . 1
H H10 0.3373 0.3010 0.6544 0.051 Uiso calc R 1
C C11 0.2531(3) 0.3359(3) 0.69652(18) 0.0471(12) Uani d . 1
H H11A 0.2352 0.3767 0.6753 0.057 Uiso calc R 1
H H11B 0.2842 0.3649 0.7179 0.057 Uiso calc R 1
C C12 0.1844(3) 0.2963(3) 0.71987(16) 0.0464(12) Uani d . 1
H H12A 0.2022 0.2592 0.7429 0.056 Uiso calc R 1
H H12B 0.1541 0.3399 0.7334 0.056 Uiso calc R 1
C C13 0.1358(3) 0.2479(3) 0.68804(15) 0.0407(11) Uani d . 1
H H13 0.1187 0.2866 0.6652 0.049 Uiso calc R 1
C C14 0.1845(3) 0.1795(3) 0.66569(16) 0.0451(12) Uani d . 1
H H14A 0.2019 0.1400 0.6876 0.054 Uiso calc R 1
H H14B 0.1536 0.1493 0.6446 0.054 Uiso calc R 1
C C15 0.2530(3) 0.2179(4) 0.64228(15) 0.0500(13) Uani d . 1
H H15A 0.2839 0.1736 0.6299 0.060 Uiso calc R 1
H H15B 0.2353 0.2527 0.6183 0.060 Uiso calc R 1
C C16 0.0660(3) 0.2092(3) 0.70850(15) 0.0421(11) Uani d . 1
C C17 0.0291(5) 0.2609(8) 0.8744(3) 0.140(4) Uani d . 1
H H17A 0.0182 0.3013 0.8519 0.210 Uiso calc R 1
H H17B 0.0254 0.2868 0.9027 0.210 Uiso calc R 1
H H17C -0.0067 0.2158 0.8725 0.210 Uiso calc R 1
C C18 0.1073(4) 0.2279(4) 0.86811(18) 0.0582(15) Uani d . 1
C C19 0.2189(5) 0.1846(8) 0.8780(2) 0.132(4) Uani d . 1
H H19 0.2637 0.1674 0.8915 0.158 Uiso calc R 1
C C20 0.2070(6) 0.1864(7) 0.8342(3) 0.125(3) Uani d U 1
H H20 0.2414 0.1722 0.8122 0.150 Uiso calc R 1
C C21 -0.0350(4) 0.1632(5) 0.9842(3) 0.088(2) Uani d . 1
H H21 -0.0451 0.2114 1.0002 0.106 Uiso calc R 1
C C22 -0.0868(5) 0.1091(6) 0.9702(3) 0.117(3) Uani d . 1
H H22 -0.1390 0.1120 0.9746 0.140 Uiso calc R 1
C C23 0.0253(4) 0.0665(4) 0.9494(2) 0.0644(16) Uani d . 1
C C24 0.0853(5) 0.0148(5) 0.9297(3) 0.116(3) Uani d . 1
H H24A 0.1299 0.0170 0.9478 0.174 Uiso calc R 1
H H24B 0.0972 0.0354 0.9009 0.174 Uiso calc R 1
H H24C 0.0680 -0.0420 0.9276 0.174 Uiso calc R 1
C C25 0.2703(3) 0.1530(3) 1.01604(16) 0.0446(12) Uani d . 1
C C26 0.3384(3) 0.1297(3) 1.04391(17) 0.0487(12) Uani d . 1
H H26 0.3531 0.1802 1.0601 0.058 Uiso calc R 1
C C27 0.4074(3) 0.1047(3) 1.01558(18) 0.0489(13) Uani d . 1
H H27A 0.4141 0.1454 0.9923 0.059 Uiso calc R 1
H H27B 0.4529 0.1052 1.0336 0.059 Uiso calc R 1
C C28 0.3971(3) 0.0188(3) 0.99572(16) 0.0440(11) Uani d . 1
H H28A 0.4415 0.0048 0.9784 0.053 Uiso calc R 1
H H28B 0.3534 0.0193 0.9763 0.053 Uiso calc R 1
C C29 0.3855(3) -0.0475(3) 1.03110(15) 0.0414(11) Uani d . 1
H H29 0.4294 -0.0461 1.0508 0.050 Uiso calc R 1
C C30 0.3793(3) -0.1346(3) 1.01204(17) 0.0466(12) Uani d . 1
C C32 0.3221(4) 0.0625(4) 1.07818(16) 0.0561(15) Uani d . 1
H H32A 0.3627 0.0619 1.0997 0.067 Uiso calc R 1
H H32B 0.2752 0.0760 1.0934 0.067 Uiso calc R 1
C C33 0.3150(3) -0.0239(3) 1.05761(16) 0.0500(13) Uani d . 1
H H33A 0.2708 -0.0250 1.0385 0.060 Uiso calc R 1
H H33B 0.3072 -0.0649 1.0806 0.060 Uiso calc R 1
N N1 0.3556(3) 0.0527(3) 0.79580(16) 0.0665(14) Uani d . 1
N N2 0.2897(3) -0.0240(4) 0.84165(18) 0.0800(17) Uani d . 1
H H2 0.2751 -0.0477 0.8656 0.096 Uiso calc R 1
N N3 0.4986(3) 0.0114(3) 0.73007(15) 0.0572(12) Uani d . 1
N N4 0.5567(3) -0.1078(3) 0.72553(18) 0.0638(13) Uani d . 1
H H4A 0.5826 -0.1511 0.7331 0.077 Uiso calc R 1
N N5 0.1569(3) 0.2111(3) 0.89909(14) 0.0599(13) Uani d . 1
N N6 0.1345(3) 0.2130(4) 0.82889(16) 0.0862(19) Uani d . 1
H H6A 0.1109 0.2191 0.8044 0.103 Uiso calc R 1
N N7 0.0366(3) 0.1368(3) 0.97121(16) 0.0603(12) Uani d . 1
N N8 -0.0480(4) 0.0483(4) 0.9479(2) 0.0862(19) Uani d . 1
H H8 -0.0679 0.0056 0.9352 0.103 Uiso calc R 1
O O1 0.2783(2) 0.1910(3) 0.98117(14) 0.0797(14) Uani d . 1
O O2 0.2054(2) 0.1357(3) 1.02861(14) 0.0738(13) Uani d . 1
O O1W 0.1019(3) 0.0996(3) 1.09298(15) 0.0737(13) Uani d D 1
H HW11 0.139(2) 0.113(4) 1.0753(18) 0.088 Uiso d D 1
H HW12 0.067(3) 0.138(3) 1.090(2) 0.088 Uiso d D 1
O O3 0.3518(4) -0.1455(3) 0.97550(18) 0.112(2) Uani d U 1
O O2W 0.4907(3) -0.2497(3) 1.09893(13) 0.0690(12) Uani d D 1
H HW21 0.464(3) -0.218(3) 1.0825(15) 0.083 Uiso d D 1
H HW22 0.491(4) -0.232(4) 1.1251(8) 0.083 Uiso d D 1
O O4 0.4037(3) -0.1952(3) 1.03138(15) 0.0824(15) Uani d . 1
O O3W 0.2434(3) -0.0813(4) 0.92112(18) 0.0933(16) Uani d D 1
H HW31 0.209(3) -0.120(4) 0.924(2) 0.112 Uiso d D 1
H HW32 0.277(3) -0.090(5) 0.941(2) 0.112 Uiso d D 1
O O5 0.3690(2) 0.2477(2) 0.74102(13) 0.0610(11) Uani d . 1
O O4W 0.3630(3) 0.2924(4) 0.9246(2) 0.1069(19) Uani d D 1
H HW41 0.344(4) 0.252(4) 0.940(3) 0.128 Uiso d D 1
H HW42 0.407(3) 0.275(5) 0.915(3) 0.128 Uiso d D 1
O O6 0.3704(3) 0.1473(3) 0.69354(13) 0.0691(12) Uani d . 1
O O7 0.0579(2) 0.2059(3) 0.74928(11) 0.0602(11) Uani d . 1
O O8 0.0155(2) 0.1791(3) 0.68348(11) 0.0533(9) Uani d . 1
Cd Cd1 0.44158(2) 0.12656(2) 0.758212(12) 0.04416(11) Uani d . 1
Cd Cd2 0.14412(2) 0.21222(2) 0.973230(11) 0.04324(11) Uani d . 1

loop_
_atom_site_aniso_label
_atom_site_aniso_U_11
_atom_site_aniso_U_22
_atom_site_aniso_U_33
_atom_site_aniso_U_12
_atom_site_aniso_U_13
_atom_site_aniso_U_23
C1 0.060(4) 0.071(4) 0.065(4) -0.002(3) 0.006(3) 0.001(3)
C2 0.068(5) 0.123(6) 0.060(4) -0.019(4) 0.000(3) 0.019(4)
C3 0.127(8) 0.136(8) 0.087(5) -0.081(7) 0.001(5) -0.013(5)
C4 0.113(7) 0.100(6) 0.065(4) -0.048(5) 0.006(4) -0.005(4)
C5 0.123(7) 0.066(4) 0.070(4) 0.030(4) -0.038(4) -0.010(3)
C6 0.116(7) 0.074(5) 0.081(5) 0.032(5) -0.031(5) -0.030(4)
C7 0.048(3) 0.057(3) 0.064(3) 0.014(3) 0.005(3) 0.008(3)
C8 0.133(8) 0.131(8) 0.077(5) 0.072(6) -0.019(5) 0.013(5)
C9 0.031(2) 0.051(3) 0.044(3) -0.007(2) -0.001(2) 0.006(2)
C10 0.029(2) 0.058(3) 0.040(2) -0.002(2) 0.0027(19) 0.010(2)
C11 0.036(3) 0.045(3) 0.061(3) 0.000(2) 0.002(2) 0.009(2)
C12 0.038(3) 0.055(3) 0.046(3) -0.006(2) 0.006(2) -0.008(2)
C13 0.031(3) 0.053(3) 0.038(2) 0.001(2) -0.0010(19) 0.007(2)
C14 0.032(3) 0.061(3) 0.042(3) -0.005(2) -0.001(2) -0.008(2)
C15 0.035(3) 0.078(4) 0.036(2) 0.002(3) 0.000(2) -0.002(3)
C16 0.032(3) 0.055(3) 0.039(2) 0.003(2) 0.000(2) 0.003(2)
C17 0.096(7) 0.233(13) 0.091(6) 0.073(8) -0.003(5) 0.037(7)
C18 0.059(4) 0.068(4) 0.047(3) 0.002(3) -0.006(3) 0.003(3)
C19 0.084(6) 0.256(13) 0.054(4) 0.081(7) -0.015(4) -0.039(6)
C20 0.114(6) 0.188(8) 0.072(5) 0.056(6) 0.000(4) -0.028(5)
C21 0.077(5) 0.077(5) 0.110(6) -0.019(4) 0.022(4) -0.024(4)
C22 0.066(5) 0.133(8) 0.152(8) -0.030(5) 0.025(5) -0.053(7)
C23 0.084(5) 0.046(3) 0.064(4) -0.004(3) -0.010(3) 0.001(3)
C24 0.121(8) 0.065(5) 0.163(9) 0.012(5) 0.004(7) -0.037(5)
C25 0.052(3) 0.037(3) 0.044(3) 0.005(2) -0.003(2) -0.006(2)
C26 0.056(3) 0.042(3) 0.048(3) 0.001(3) -0.011(2) -0.009(2)
C27 0.038(3) 0.041(3) 0.068(3) -0.001(2) -0.008(2) 0.001(2)
C28 0.036(3) 0.049(3) 0.048(3) 0.001(2) 0.006(2) -0.003(2)
C29 0.041(3) 0.042(3) 0.041(2) 0.006(2) -0.009(2) -0.003(2)
C30 0.048(3) 0.048(3) 0.044(3) 0.000(3) -0.006(2) -0.003(2)
C32 0.071(4) 0.062(4) 0.035(3) 0.018(3) -0.005(2) -0.006(2)
C33 0.060(4) 0.051(3) 0.039(3) 0.004(3) 0.004(2) 0.011(2)
N1 0.072(4) 0.065(3) 0.062(3) -0.016(3) -0.002(3) 0.003(3)
N2 0.087(4) 0.088(4) 0.065(3) -0.039(3) 0.003(3) 0.010(3)
N3 0.060(3) 0.052(3) 0.059(3) 0.007(2) -0.007(2) 0.002(2)
N4 0.064(3) 0.046(3) 0.081(3) 0.012(2) -0.009(3) 0.000(2)
N5 0.053(3) 0.083(4) 0.043(2) 0.003(3) -0.007(2) -0.014(2)
N6 0.077(4) 0.137(6) 0.044(3) 0.022(4) -0.017(3) -0.008(3)
N7 0.067(3) 0.052(3) 0.061(3) -0.010(2) -0.006(2) -0.002(2)
N8 0.088(5) 0.077(4) 0.093(4) -0.040(4) -0.017(4) -0.006(3)
O1 0.056(3) 0.111(4) 0.072(3) 0.000(3) -0.006(2) 0.040(3)
O2 0.049(3) 0.101(4) 0.071(3) 0.014(2) 0.007(2) 0.028(2)
O1W 0.081(3) 0.073(3) 0.066(3) -0.024(3) 0.014(2) -0.004(2)
O3 0.175(5) 0.058(3) 0.102(4) 0.009(3) -0.076(4) -0.016(3)
O2W 0.069(3) 0.088(3) 0.049(2) 0.014(3) 0.001(2) -0.004(2)
O4 0.124(4) 0.045(2) 0.078(3) 0.015(3) -0.038(3) -0.005(2)
O3W 0.074(4) 0.115(4) 0.091(4) -0.005(3) -0.004(3) 0.042(3)
O5 0.071(3) 0.055(2) 0.058(2) -0.012(2) -0.031(2) 0.0038(18)
O4W 0.072(4) 0.112(5) 0.136(5) 0.011(3) 0.014(3) 0.041(4)
O6 0.078(3) 0.067(3) 0.062(2) 0.030(2) -0.017(2) -0.012(2)
O7 0.045(2) 0.099(3) 0.0366(18) -0.019(2) 0.0004(16) 0.0044(19)
O8 0.040(2) 0.080(3) 0.0404(18) -0.0171(19) -0.0017(15) -0.0007(18)
Cd1 0.03687(19) 0.0486(2) 0.0470(2) 0.00164(17) -0.01030(16) 0.00212(17)
Cd2 0.0455(2) 0.0431(2) 0.04110(19) 0.00382(17) -0.00389(16) -0.00270(16)

loop_
_atom_type_symbol
_atom_type_description
_atom_type_scat_dispersion_real
_atom_type_scat_dispersion_imag
_atom_type_scat_source
C C 0.0033 0.0016 'International Tables Vol C Tables 4.2.6.8 and 6.1.1.4'
H H 0.0000 0.0000 'International Tables Vol C Tables 4.2.6.8 and 6.1.1.4'
N N 0.0061 0.0033 'International Tables Vol C Tables 4.2.6.8 and 6.1.1.4'
O O 0.0106 0.0060 'International Tables Vol C Tables 4.2.6.8 and 6.1.1.4'
Cd Cd -0.8075 1.2024 'International Tables Vol C Tables 4.2.6.8 and 6.1.1.4'

loop_
_geom_angle_atom_site_label_1
_geom_angle_atom_site_label_2
_geom_angle_atom_site_label_3
_geom_angle_site_symmetry_1
_geom_angle_site_symmetry_3
_geom_angle
_geom_angle_publ_flag
N1 C1 N2 . . 111.0(6) ?
N1 C1 C2 . . 126.5(6) ?
N2 C1 C2 . . 122.5(6) ?
C1 C2 H2A . . 109.5 ?
C1 C2 H2B . . 109.5 ?
H2A C2 H2B . . 109.5 ?
C1 C2 H2C . . 109.5 ?
H2A C2 H2C . . 109.5 ?
H2B C2 H2C . . 109.5 ?
C4 C3 N2 . . 109.6(7) ?
C4 C3 H3 . . 125.2 ?
N2 C3 H3 . . 125.2 ?
C3 C4 N1 . . 107.7(7) ?
C3 C4 H4 . . 126.1 ?
N1 C4 H4 . . 126.1 ?
C6 C5 N3 . . 109.3(6) ?
C6 C5 H5 . . 125.4 ?
N3 C5 H5 . . 125.4 ?
N4 C6 C5 . . 105.9(6) ?
N4 C6 H6 . . 127.1 ?
C5 C6 H6 . . 127.1 ?
N3 C7 N4 . . 109.7(5) ?
N3 C7 C8 . . 126.6(6) ?
N4 C7 C8 . . 123.7(6) ?
C7 C8 H8A . . 109.5 ?
C7 C8 H8B . . 109.5 ?
H8A C8 H8B . . 109.5 ?
C7 C8 H8C . . 109.5 ?
H8A C8 H8C . . 109.5 ?
H8B C8 H8C . . 109.5 ?
O6 C9 O5 . . 119.8(5) ?
O6 C9 C10 . . 119.4(4) ?
O5 C9 C10 . . 120.8(5) ?
C15 C10 C9 . . 113.5(4) ?
C15 C10 C11 . . 110.8(4) ?
C9 C10 C11 . . 112.4(4) ?
C15 C10 H10 . . 106.5 ?
C9 C10 H10 . . 106.5 ?
C11 C10 H10 . . 106.5 ?
C10 C11 C12 . . 111.8(4) ?
C10 C11 H11A . . 109.3 ?
C12 C11 H11A . . 109.3 ?
C10 C11 H11B . . 109.3 ?
C12 C11 H11B . . 109.3 ?
H11A C11 H11B . . 107.9 ?
C13 C12 C11 . . 111.1(4) ?
C13 C12 H12A . . 109.4 ?
C11 C12 H12A . . 109.4 ?
C13 C12 H12B . . 109.4 ?
C11 C12 H12B . . 109.4 ?
H12A C12 H12B . . 108.0 ?
C12 C13 C16 . . 114.0(4) ?
C12 C13 C14 . . 109.4(4) ?
C16 C13 C14 . . 110.0(4) ?
C12 C13 H13 . . 107.7 ?
C16 C13 H13 . . 107.7 ?
C14 C13 H13 . . 107.7 ?
C15 C14 C13 . . 110.9(4) ?
C15 C14 H14A . . 109.5 ?
C13 C14 H14A . . 109.5 ?
C15 C14 H14B . . 109.5 ?
C13 C14 H14B . . 109.5 ?
H14A C14 H14B . . 108.0 ?
C10 C15 C14 . . 112.2(4) ?
C10 C15 H15A . . 109.2 ?
C14 C15 H15A . . 109.2 ?
C10 C15 H15B . . 109.2 ?
C14 C15 H15B . . 109.2 ?
H15A C15 H15B . . 107.9 ?
O7 C16 O8 . . 120.0(4) ?
O7 C16 C13 . . 121.4(4) ?
O8 C16 C13 . . 118.6(4) ?
C18 C17 H17A . . 109.5 ?
C18 C17 H17B . . 109.5 ?
H17A C17 H17B . . 109.5 ?
C18 C17 H17C . . 109.5 ?
H17A C17 H17C . . 109.5 ?
H17B C17 H17C . . 109.5 ?
N6 C18 N5 . . 112.0(6) ?
N6 C18 C17 . . 121.4(6) ?
N5 C18 C17 . . 126.6(6) ?
N5 C19 C20 . . 110.0(7) ?
N5 C19 H19 . . 125.0 ?
C20 C19 H19 . . 125.0 ?
N6 C20 C19 . . 105.6(7) ?
N6 C20 H20 . . 127.2 ?
C19 C20 H20 . . 127.2 ?
C22 C21 N7 . . 109.5(7) ?
C22 C21 H21 . . 125.2 ?
N7 C21 H21 . . 125.2 ?
C21 C22 N8 . . 106.3(7) ?
C21 C22 H22 . . 126.9 ?
N8 C22 H22 . . 126.9 ?
N8 C23 N7 . . 110.5(6) ?
N8 C23 C24 . . 124.3(7) ?
N7 C23 C24 . . 125.2(7) ?
C23 C24 H24A . . 109.5 ?
C23 C24 H24B . . 109.5 ?
H24A C24 H24B . . 109.5 ?
C23 C24 H24C . . 109.5 ?
H24A C24 H24C . . 109.5 ?
H24B C24 H24C . . 109.5 ?
O1 C25 O2 . . 119.0(5) ?
O1 C25 C26 . . 120.9(5) ?
O2 C25 C26 . . 120.1(5) ?
O1 C25 Cd2 . . 60.8(3) ?
O2 C25 Cd2 . . 58.5(3) ?
C26 C25 Cd2 . . 172.4(3) ?
C25 C26 C32 . . 114.0(5) ?
C25 C26 C27 . . 111.9(4) ?
C32 C26 C27 . . 110.3(4) ?
C25 C26 H26 . . 106.7 ?
C32 C26 H26 . . 106.7 ?
C27 C26 H26 . . 106.7 ?
C28 C27 C26 . . 111.4(4) ?
C28 C27 H27A . . 109.3 ?
C26 C27 H27A . . 109.3 ?
C28 C27 H27B . . 109.3 ?
C26 C27 H27B . . 109.3 ?
H27A C27 H27B . . 108.0 ?
C27 C28 C29 . . 111.5(4) ?
C27 C28 H28A . . 109.3 ?
C29 C28 H28A . . 109.3 ?
C27 C28 H28B . . 109.3 ?
C29 C28 H28B . . 109.3 ?
H28A C28 H28B . . 108.0 ?
C30 C29 C28 . . 112.3(4) ?
C30 C29 C33 . . 111.9(4) ?
C28 C29 C33 . . 108.1(4) ?
C30 C29 H29 . . 108.2 ?
C28 C29 H29 . . 108.2 ?
C33 C29 H29 . . 108.2 ?
O4 C30 O3 . . 117.8(5) ?
O4 C30 C29 . . 121.7(5) ?
O3 C30 C29 . . 120.5(5) ?
O4 C30 Cd2 . 7_655 63.2(3) ?
O3 C30 Cd2 . 7_655 54.8(3) ?
C29 C30 Cd2 . 7_655 174.5(4) ?
C33 C32 C26 . . 112.0(4) ?
C33 C32 H32A . . 109.2 ?
C26 C32 H32A . . 109.2 ?
C33 C32 H32B . . 109.2 ?
C26 C32 H32B . . 109.2 ?
H32A C32 H32B . . 107.9 ?
C32 C33 C29 . . 112.0(5) ?
C32 C33 H33A . . 109.2 ?
C29 C33 H33A . . 109.2 ?
C32 C33 H33B . . 109.2 ?
C29 C33 H33B . . 109.2 ?
H33A C33 H33B . . 107.9 ?
C1 N1 C4 . . 106.0(6) ?
C1 N1 Cd1 . . 134.5(4) ?
C4 N1 Cd1 . . 119.2(4) ?
C1 N2 C3 . . 105.7(6) ?
C1 N2 H2 . . 127.2 ?
C3 N2 H2 . . 127.2 ?
C7 N3 C5 . . 106.3(5) ?
C7 N3 Cd1 . . 126.3(4) ?
C5 N3 Cd1 . . 127.1(4) ?
C6 N4 C7 . . 108.9(5) ?
C6 N4 H4A . . 125.6 ?
C7 N4 H4A . . 125.6 ?
C18 N5 C19 . . 105.3(5) ?
C18 N5 Cd2 . . 130.3(4) ?
C19 N5 Cd2 . . 124.2(4) ?
C18 N6 C20 . . 107.1(6) ?
C18 N6 H6A . . 126.4 ?
C20 N6 H6A . . 126.4 ?
C23 N7 C21 . . 105.4(6) ?
C23 N7 Cd2 . . 126.7(5) ?
C21 N7 Cd2 . . 126.5(4) ?
C23 N8 C22 . . 108.3(6) ?
C23 N8 H8 . . 125.9 ?
C22 N8 H8 . . 125.9 ?
C25 O1 Cd2 . . 92.5(4) ?
C25 O2 Cd2 . . 94.9(3) ?
HW11 O1W HW12 . . 107(3) ?
C30 O3 Cd2 . 7_655 99.1(4) ?
HW21 O2W HW22 . . 111(3) ?
C30 O4 Cd2 . 7_655 90.6(3) ?
HW31 O3W HW32 . . 108(3) ?
C9 O5 Cd1 . . 92.3(3) ?
HW41 O4W HW42 . . 107(7) ?
C9 O6 Cd1 . . 93.5(3) ?
C16 O7 Cd1 . 6_557 91.5(3) ?
C16 O8 Cd1 . 6_557 94.0(3) ?
N1 Cd1 N3 . . 93.62(19) y
N1 Cd1 O8 . 6_657 100.17(15) y
N3 Cd1 O8 . 6_657 109.32(16) y
N1 Cd1 O6 . . 98.18(18) y
N3 Cd1 O6 . . 91.94(15) y
O8 Cd1 O6 6_657 . 150.77(15) y
N1 Cd1 O5 . . 100.37(18) y
N3 Cd1 O5 . . 144.75(15) y
O8 Cd1 O5 6_657 . 99.87(13) y
O6 Cd1 O5 . . 54.29(13) y
N1 Cd1 O7 . 6_657 153.96(16) y
N3 Cd1 O7 . 6_657 90.96(17) y
O8 Cd1 O7 6_657 6_657 54.33(11) y
O6 Cd1 O7 . 6_657 107.27(15) y
O5 Cd1 O7 . 6_657 90.33(15) y
N7 Cd2 N5 . . 92.99(18) y
N7 Cd2 O3 . 7_665 124.4(2) y
N5 Cd2 O3 . 7_665 91.99(19) y
N7 Cd2 O2 . . 97.27(17) y
N5 Cd2 O2 . . 131.71(17) y
O3 Cd2 O2 7_665 . 119.0(2) y
N7 Cd2 O1 . . 139.16(18) y
N5 Cd2 O1 . . 90.09(16) y
O3 Cd2 O1 7_665 . 96.1(2) y
O2 Cd2 O1 . . 53.20(14) y
N7 Cd2 O4 . 7_665 93.16(18) y
N5 Cd2 O4 . 7_665 139.08(18) y
O3 Cd2 O4 7_665 7_665 52.18(15) y
O2 Cd2 O4 . 7_665 87.38(17) y
O1 Cd2 O4 . 7_665 110.49(19) y

loop_
_geom_bond_atom_site_label_1
_geom_bond_atom_site_label_2
_geom_bond_site_symmetry_2
_geom_bond_distance
_geom_bond_publ_flag
C1 N1 . 1.298(8) ?
C1 N2 . 1.360(8) ?
C1 C2 . 1.449(9) ?
C2 H2A . 0.9600 ?
C2 H2B . 0.9600 ?
C2 H2C . 0.9600 ?
C3 C4 . 1.303(10) ?
C3 N2 . 1.364(9) ?
C3 H3 . 0.9300 ?
C4 N1 . 1.416(9) ?
C4 H4 . 0.9300 ?
C5 C6 . 1.359(9) ?
C5 N3 . 1.356(7) ?
C5 H5 . 0.9300 ?
C6 N4 . 1.329(8) ?
C6 H6 . 0.9300 ?
C7 N3 . 1.313(7) ?
C7 N4 . 1.342(7) ?
C7 C8 . 1.482(9) ?
C8 H8A . 0.9600 ?
C8 H8B . 0.9600 ?
C8 H8C . 0.9600 ?
C9 O6 . 1.246(6) ?
C9 O5 . 1.252(6) ?
C9 C10 . 1.523(7) ?
C10 C15 . 1.516(7) ?
C10 C11 . 1.531(7) ?
C10 H10 . 0.9800 ?
C11 C12 . 1.538(7) ?
C11 H11A . 0.9700 ?
C11 H11B . 0.9700 ?
C12 C13 . 1.508(7) ?
C12 H12A . 0.9700 ?
C12 H12B . 0.9700 ?
C13 C16 . 1.509(7) ?
C13 C14 . 1.547(7) ?
C13 H13 . 0.9800 ?
C14 C15 . 1.530(7) ?
C14 H14A . 0.9700 ?
C14 H14B . 0.9700 ?
C15 H15A . 0.9700 ?
C15 H15B . 0.9700 ?
C16 O7 . 1.251(6) ?
C16 O8 . 1.266(6) ?
C17 C18 . 1.485(10) ?
C17 H17A . 0.9600 ?
C17 H17B . 0.9600 ?
C17 H17C . 0.9600 ?
C18 N6 . 1.308(7) ?
C18 N5 . 1.313(7) ?
C19 N5 . 1.335(8) ?
C19 C20 . 1.352(10) ?
C19 H19 . 0.9300 ?
C20 N6 . 1.354(10) ?
C20 H20 . 0.9300 ?
C21 C22 . 1.327(10) ?
C21 N7 . 1.386(9) ?
C21 H21 . 0.9300 ?
C22 N8 . 1.368(10) ?
C22 H22 . 0.9300 ?
C23 N8 . 1.323(8) ?
C23 N7 . 1.322(7) ?
C23 C24 . 1.468(10) ?
C24 H24A . 0.9600 ?
C24 H24B . 0.9600 ?
C24 H24C . 0.9600 ?
C25 O1 . 1.232(6) ?
C25 O2 . 1.234(7) ?
C25 C26 . 1.516(7) ?
C26 C32 . 1.527(8) ?
C26 C27 . 1.542(8) ?
C26 H26 . 0.9800 ?
C27 C28 . 1.513(7) ?
C27 H27A . 0.9700 ?
C27 H27B . 0.9700 ?
C28 C29 . 1.525(7) ?
C28 H28A . 0.9700 ?
C28 H28B . 0.9700 ?
C29 C30 . 1.515(7) ?
C29 C33 . 1.527(7) ?
C29 H29 . 0.9800 ?
C30 O4 . 1.214(6) ?
C30 O3 . 1.226(6) ?
C32 C33 . 1.523(8) ?
C32 H32A . 0.9700 ?
C32 H32B . 0.9700 ?
C33 H33A . 0.9700 ?
C33 H33B . 0.9700 ?
Cd1 N1 . 2.235(5) y
N2 H2 . 0.8600 ?
Cd1 N3 . 2.266(5) y
N4 H4A . 0.8600 ?
Cd2 N5 . 2.269(4) y
N6 H6A . 0.8600 ?
Cd2 N7 . 2.244(5) y
N8 H8 . 0.8600 ?
Cd2 O1 . 2.397(4) y
Cd2 O2 . 2.347(4) y
O1W HW11 . 0.87(5) ?
O1W HW12 . 0.87(5) ?
O2W HW21 . 0.85(5) ?
O2W HW22 . 0.844(19) ?
O3W HW31 . 0.87(6) ?
O3W HW32 . 0.86(6) ?
O4W HW41 . 0.87(7) ?
O4W HW42 . 0.87(6) ?
Cd1 O5 . 2.380(4) y
Cd1 O6 . 2.357(4) y
Cd1 O8 6_657 2.355(3) y
Cd1 O7 6_657 2.419(4) y
Cd2 O3 7_665 2.279(5) y
Cd2 O4 7_665 2.457(4) y

loop_
_geom_hbond_atom_site_label_D
_geom_hbond_atom_site_label_H
_geom_hbond_atom_site_label_A
_geom_hbond_site_symmetry_A
_geom_hbond_distance_DH
_geom_hbond_distance_HA
_geom_hbond_distance_DA
_geom_hbond_angle_DHA
O1W HW11 O2 . 0.87(5) 1.88(5) 2.737(6) 169(7)
O2W HW21 O4 . 0.85(5) 1.92(3) 2.708(6) 153(6)
O2W HW22 O8 2 0.844(19) 1.97(2) 2.814(5) 173(5)
O3W HW32 O3 . 0.86(6) 1.90(4) 2.727(7) 160(8)
O3W HW31 O4W 7_655 0.87(6) 1.89(6) 2.758(8) 176(9)
O4W HW41 O1 . 0.87(7) 1.97(8) 2.797(7) 160(7)
O4W HW42 O2W 5_657 0.87(6) 1.90(3) 2.756(7) 170(9)
N2 H2 O3W . 0.86 1.86 2.712(7) 170.6
N4 H4A O5 4_646 0.86 1.99 2.845(6) 170.5
N6 H6A O7 . 0.86 1.93 2.776(6) 167.3
N8 H8 O1W 5_557 0.86 1.98 2.839(7) 173.2
